data_4115801
loop_
_publ_author_name
'F. Albert Cotton'
'Evgeny V. Dikarev'
'Marina A. Petrukhina'

_publ_section_title
;
 Using Structures Formed by Dirhodium Tetra(trifluoroacetate) with
 Polycyclic Aromatic Hydrocarbons to Prospect for Maximum \p-Electron
 Density: H\"uckel Calculations Get It Right
;
_journal_name_full 'Journal of the American Chemical Society'
_journal_page_first 11655
_journal_page_last 11663
_journal_paper_doi 10.1021/ja016801z
_journal_volume 123
_journal_year 2001
_chemical_compound_source synthesized
_chemical_formula_moiety 'Rh2 (O2 C C F3)4 (C18 H12)'
_chemical_formula_structural
;
 [Rh2(O2CCF3)4](\m-\h2(5,6):\h2(11,12)-C18H12)]
;
_chemical_formula_sum 'C26 H12 F12 O8 Rh2'
_chemical_formula_weight 886.18
_chemical_name_systematic
; 
 Catena-poly{[tetrakis(\m-trifluoroacetato-\kO,\kO')
 dirhodium(II,II)](\m-\h2(5,6):\h2(11,12)-chrysene)}
;
_space_group_IT_number 2
_symmetry_cell_setting triclinic
_symmetry_space_group_name_Hall '-P 1'
_symmetry_space_group_name_H-M 'P -1'
_atom_sites_solution_hydrogens geom
_atom_sites_solution_primary direct
_atom_sites_solution_secondary difmap
_audit_creation_method SHELXL
_cell_angle_alpha 98.62(4)
_cell_angle_beta 106.128(8)
_cell_angle_gamma 97.91(2)
_cell_formula_units_Z 1
_cell_length_a 8.578(2)
_cell_length_b 9.2958(7)
_cell_length_c 9.404(2)
_cell_measurement_reflns_used 234
_cell_measurement_temperature 213(2)
_cell_measurement_theta_max 20.8
_cell_measurement_theta_min 5.0
_cell_volume 699.4(3)
_computing_cell_refinement 'MADNES (Enraf-Nonius, 1989)'
_computing_data_collection 'MADNES (Enraf-Nonius, 1989)'
_computing_data_reduction 'PROCOR (Kabsch, 1988)'
_computing_molecular_graphics 'SHELXTL V.5 (Siemens, 1994)'
_computing_publication_material CIFTAB
_computing_structure_refinement 'SHELXL-93 (Sheldrick, 1993)'
_computing_structure_solution 'SHELXTL V.5 (Siemens, 1994)'
_diffrn_ambient_temperature 213(2)
_diffrn_measurement_device 'Nonius FAST area detector'
_diffrn_measurement_method 'Ellipsoid-mask fitting'
_diffrn_radiation_monochromator graphite
_diffrn_radiation_source 'fine-focus sealed tube'
_diffrn_radiation_type MoK\a
_diffrn_radiation_wavelength 0.71073
_diffrn_reflns_av_R_equivalents 0.0626
_diffrn_reflns_av_sigmaI/netI 0.0453
_diffrn_reflns_limit_h_max 9
_diffrn_reflns_limit_h_min -10
_diffrn_reflns_limit_k_max 11
_diffrn_reflns_limit_k_min -11
_diffrn_reflns_limit_l_max 11
_diffrn_reflns_limit_l_min -11
_diffrn_reflns_number 4799
_diffrn_reflns_theta_max 25.09
_diffrn_reflns_theta_min 2.26
_diffrn_standards_number 'none (area detector data)'
_exptl_absorpt_coefficient_mu 1.310
_exptl_absorpt_correction_type none
_exptl_crystal_colour green
_exptl_crystal_density_diffrn 2.104
_exptl_crystal_density_method none
_exptl_crystal_description needle
_exptl_crystal_F_000 430
_exptl_crystal_size_max 0.35
_exptl_crystal_size_mid 0.05
_exptl_crystal_size_min 0.05
_refine_diff_density_max 0.957
_refine_diff_density_min -0.982
_refine_diff_density_rms 0.172
_refine_ls_extinction_coef noref
_refine_ls_extinction_method none
_refine_ls_goodness_of_fit_all 1.063
_refine_ls_goodness_of_fit_obs 1.070
_refine_ls_hydrogen_treatment noref
_refine_ls_matrix_type full
_refine_ls_number_parameters 223
_refine_ls_number_reflns 2347
_refine_ls_number_restraints 24
_refine_ls_restrained_S_all 1.109
_refine_ls_restrained_S_obs 1.101
_refine_ls_R_factor_all 0.0527
_refine_ls_R_factor_obs 0.0470
_refine_ls_shift/esd_max 0.001
_refine_ls_shift/esd_mean 0.000
_refine_ls_structure_factor_coef Fsqd
_refine_ls_weighting_details 'w=1/[\s^2^(Fo^2^)+(0.0619P)^2^+5.6770P] where P=(Fo^2^+2Fc^2^)/3'
_refine_ls_weighting_scheme calc
_refine_ls_wR_factor_all 0.1306
_refine_ls_wR_factor_obs 0.1235
_reflns_number_observed 2163
_reflns_number_total 2347
_reflns_observed_criterion >2sigma(I)
_cod_data_source_file ja016801z_s1_13.cif
_cod_data_source_block '[Rh2(O2CCF3)4(C18H12)]_(9b)'
_cod_depositor_comments
;
The following automatic conversions were performed:

'_refine_ls_weighting_scheme' value 'calc
w=1/[\s^2^(Fo^2^)+(0.0619P)^2^+5.6770P] where P=(Fo^2^+2Fc^2^)/3' was
changed to 'calc'. New tag '_refine_ls_weighting_details' was
created. The value of the new tag was set to
'w=1/[\s^2^(Fo^2^)+(0.0619P)^2^+5.6770P] where P=(Fo^2^+2Fc^2^)/3'.

Automatic conversion script
Id: cif_fix_values 3143 2015-03-26 13:38:13Z robertas 
;
_cod_original_cell_volume 699.4(2)
_cod_database_code 4115801

loop_
_symmetry_equiv_pos_as_xyz
'x, y, z'
'-x, -y, -z'

loop_
_atom_site_aniso_label
_atom_site_aniso_U_11
_atom_site_aniso_U_22
_atom_site_aniso_U_33
_atom_site_aniso_U_23
_atom_site_aniso_U_13
_atom_site_aniso_U_12
Rh1 0.0181(3) 0.0108(3) 0.0187(3) 0.0017(2) 0.0069(2) 0.0034(2)
O1 0.036(3) 0.014(2) 0.020(2) 0.002(2) 0.011(2) 0.005(2)
O2 0.035(3) 0.018(2) 0.033(3) 0.011(2) 0.012(2) 0.010(2)
O3 0.026(3) 0.015(2) 0.026(2) -0.003(2) 0.012(2) 0.001(2)
O4 0.025(3) 0.019(2) 0.028(2) 0.008(2) 0.011(2) 0.005(2)
C1 0.018(3) 0.025(3) 0.022(3) 0.002(3) 0.009(3) 0.004(3)
C2 0.028(4) 0.019(3) 0.022(3) 0.006(2) 0.012(3) 0.013(3)
C3 0.048(5) 0.026(4) 0.031(4) -0.005(3) 0.016(3) 0.001(3)
C4 0.014(3) 0.036(4) 0.038(4) 0.016(3) 0.002(3) 0.002(3)
C5 0.028(4) 0.015(3) 0.047(4) 0.010(3) 0.013(3) 0.004(3)
C6 0.027(4) 0.031(4) 0.045(4) 0.019(3) 0.003(3) 0.002(3)
C7 0.028(4) 0.030(4) 0.029(4) 0.006(3) -0.006(3) -0.003(3)
C8 0.030(4) 0.021(3) 0.023(3) 0.003(3) 0.006(3) 0.006(3)
C9 0.036(4) 0.008(3) 0.016(3) -0.002(2) 0.015(3) -0.003(2)
C10 0.044(5) 0.010(3) 0.019(3) 0.005(2) 0.019(3) 0.003(3)
C11 0.019(3) 0.015(3) 0.029(3) 0.011(2) 0.009(3) 0.002(2)
C12 0.028(4) 0.013(3) 0.021(3) 0.007(2) 0.009(3) 0.005(2)
C13 0.026(3) 0.015(3) 0.018(3) 0.008(2) 0.009(2) 0.004(2)

loop_
_atom_site_label
_atom_site_type_symbol
_atom_site_fract_x
_atom_site_fract_y
_atom_site_fract_z
_atom_site_U_iso_or_equiv
_atom_site_thermal_displace_type
_atom_site_occupancy
_atom_site_calc_flag
_atom_site_refinement_flags
_atom_site_disorder_group
Rh1 Rh 0.53857(6) 0.61811(5) 0.96685(5) 0.0157(2) Uani 1 d . .
O1 O 0.5505(6) 0.5037(5) 0.7686(5) 0.0230(10) Uani 1 d . .
O2 O 0.2949(6) 0.6134(5) 0.8687(5) 0.0268(10) Uani 1 d . .
O3 O 0.5223(6) 0.7170(5) 1.1685(5) 0.0226(10) Uani 1 d . .
O4 O 0.7758(6) 0.6061(5) 1.0688(5) 0.0227(10) Uani 1 d . .
C1 C 0.5169(8) 0.3660(7) 0.7468(7) 0.0217(13) Uani 1 d . .
C2 C 0.8063(8) 0.4964(7) 1.1290(7) 0.0208(13) Uani 1 d . .
C3 C 0.5168(10) 0.2847(8) 0.5936(8) 0.036(2) Uani 1 d D 1
F1 F 0.4924(25) 0.1405(14) 0.5717(18) 0.046(5) Uiso 0.33 d PD 1
F2 F 0.3630(15) 0.3037(20) 0.4883(16) 0.036(4) Uiso 0.33 d PD 1
F3 F 0.6295(19) 0.3382(20) 0.5407(21) 0.037(6) Uiso 0.33 d PD 1
F1X F 0.5668(28) 0.1542(15) 0.6002(18) 0.026(3) Uiso 0.333(3) d PD 2
F2X F 0.3674(13) 0.2525(24) 0.4993(15) 0.024(3) Uiso 0.33 d PD 2
F3X F 0.6177(24) 0.3705(20) 0.5363(22) 0.020(5) Uiso 0.33 d PD 2
F1Y F 0.6240(22) 0.1809(18) 0.6238(19) 0.045(5) Uiso 0.333(3) d PD 3
F2Y F 0.3789(20) 0.2009(23) 0.5191(23) 0.066(7) Uiso 0.33 d PD 3
F3Y F 0.5805(23) 0.3673(20) 0.5161(22) 0.041(7) Uiso 0.33 d PD 3
C4 C 0.9866(8) 0.4999(8) 1.2116(8) 0.030(2) Uani 1 d D 4
F4 F 1.0137(12) 0.5086(12) 1.3558(9) 0.038(2) Uiso 0.50 d PD 4
F5 F 1.0247(10) 0.3632(8) 1.1606(11) 0.024(2) Uiso 0.50 d PD 4
F6 F 1.0899(13) 0.6059(11) 1.1888(13) 0.031(3) Uiso 0.50 d PD 4
F4X F 1.0141(13) 0.5704(13) 1.3578(10) 0.046(3) Uiso 0.500(3) d PD 5
F5X F 1.0335(13) 0.3765(10) 1.2179(14) 0.042(3) Uiso 0.50 d PD 5
F6X F 1.0902(12) 0.5824(11) 1.1527(12) 0.028(3) Uiso 0.50 d PD 5
C5 C 0.9571(9) 0.9312(7) 1.1479(9) 0.030(2) Uani 1 d . .
H5 H 1.0106(9) 0.8687(7) 1.0976(9) 0.035 Uiso 1 calc R .
C6 C 1.0410(9) 1.0121(8) 1.2894(9) 0.035(2) Uani 1 d . .
H6 H 1.1512(9) 1.0057(8) 1.3363(9) 0.042 Uiso 1 calc R .
C7 C 0.0408(9) 0.8950(8) 0.6367(8) 0.033(2) Uani 1 d . .
H7 H -0.0151(9) 0.8402(8) 0.5388(8) 0.039 Uiso 1 calc R .
C8 C 0.1996(9) 0.8833(7) 0.7047(7) 0.0255(14) Uani 1 d . .
H8 H 0.2501(9) 0.8185(7) 0.6534(7) 0.031 Uiso 1 calc R .
C9 C 0.5482(8) 0.8603(6) 0.8596(7) 0.0197(14) Uani 1 d . .
H9 H 0.4946(8) 0.8003(6) 0.7637(7) 0.024 Uiso 1 calc R .
C10 C 0.7029(9) 0.8545(6) 0.9281(7) 0.0225(15) Uani 1 d . .
H10 H 0.7569(9) 0.7922(6) 0.8782(7) 0.027 Uiso 1 calc R .
C11 C 0.7927(8) 0.9398(6) 1.0766(7) 0.0197(13) Uani 1 d . .
C12 C 0.2905(8) 0.9659(6) 0.8505(7) 0.0203(13) Uani 1 d . .
C13 C 0.4580(8) 0.9566(6) 0.9277(7) 0.0186(13) Uani 1 d . .

loop_
_atom_type_symbol
_atom_type_description
_atom_type_scat_dispersion_real
_atom_type_scat_dispersion_imag
_atom_type_scat_source
C C 0.0033 0.0016 'International Tables Vol C Tables 4.2.6.8 and 6.1.1.4'
H H 0.0000 0.0000 'International Tables Vol C Tables 4.2.6.8 and 6.1.1.4'
O O 0.0106 0.0060 'International Tables Vol C Tables 4.2.6.8 and 6.1.1.4'
F F 0.0171 0.0103 'International Tables Vol C Tables 4.2.6.8 and 6.1.1.4'
Rh Rh -1.1178 0.9187 'International Tables Vol C Tables 4.2.6.8 and 6.1.1.4'

loop_
_geom_angle_atom_site_label_1
_geom_angle_atom_site_label_2
_geom_angle_atom_site_label_3
_geom_angle
_geom_angle_site_symmetry_1
_geom_angle_site_symmetry_3
_geom_angle_publ_flag
O4 Rh1 O2 175.2(2) . . y
O4 Rh1 O3 89.5(2) . . y
O2 Rh1 O3 90.4(2) . . y
O4 Rh1 O1 90.2(2) . . y
O2 Rh1 O1 89.5(2) . . y
O3 Rh1 O1 175.7(2) . . y
O4 Rh1 Rh1 87.06(12) . 2_667 y
O2 Rh1 Rh1 88.13(13) . 2_667 y
O3 Rh1 Rh1 87.58(13) . 2_667 y
O1 Rh1 Rh1 88.08(12) . 2_667 y
O4 Rh1 C10 76.8(2) . . n
O2 Rh1 C10 108.0(2) . . n
O3 Rh1 C10 93.7(2) . . n
O1 Rh1 C10 90.5(2) . . n
Rh1 Rh1 C10 163.8(2) 2_667 . y
O4 Rh1 C9 106.3(2) . . n
O2 Rh1 C9 78.5(2) . . n
O3 Rh1 C9 94.4(2) . . n
O1 Rh1 C9 89.9(2) . . n
Rh1 Rh1 C9 166.5(2) 2_667 . y
C10 Rh1 C9 29.5(2) . . y
C1 O1 Rh1 117.1(4) . . n
C2 O2 Rh1 117.9(4) 2_667 . n
C1 O3 Rh1 117.7(4) 2_667 . n
C2 O4 Rh1 119.2(4) . . n
O1 C1 O3 129.6(6) . 2_667 n
O1 C1 C3 115.6(6) . . n
O3 C1 C3 114.8(6) 2_667 . n
O2 C2 O4 127.6(6) 2_667 . n
O2 C2 C4 116.3(6) 2_667 . n
O4 C2 C4 116.1(6) . . n
F3 C3 F1 112.3(13) . . n
F3 C3 F2 104.1(11) . . n
F1 C3 F2 99.7(11) . . n
F3 C3 C1 116.8(10) . . n
F1 C3 C1 116.7(9) . . n
F2 C3 C1 104.4(8) . . n
F2X C3 F1X 105.5(13) . . n
F2X C3 F3X 109.3(13) . . n
F1X C3 F3X 108.6(13) . . n
F2X C3 C1 110.4(9) . . n
F1X C3 C1 112.6(9) . . n
F3X C3 C1 110.2(10) . . n
F2Y C3 F3Y 114.5(14) . . n
F2Y C3 F1Y 102.4(13) . . n
F3Y C3 F1Y 104.5(12) . . n
F2Y C3 C1 112.9(11) . . n
F3Y C3 C1 114.7(11) . . n
F1Y C3 C1 106.2(9) . . n
F4 C4 F6 109.3(9) . . n
F4 C4 F5 104.8(8) . . n
F6 C4 F5 108.4(8) . . n
F4 C4 C2 112.3(7) . . n
F6 C4 C2 113.9(7) . . n
F5 C4 C2 107.6(6) . . n
F5X C4 F4X 106.7(9) . . n
F5X C4 F6X 107.0(8) . . n
F4X C4 F6X 107.3(8) . . n
F5X C4 C2 117.6(7) . . n
F4X C4 C2 106.4(7) . . n
F6X C4 C2 111.4(7) . . n
C6 C5 C11 121.2(7) . . y
C5 C6 C7 118.8(7) . 2_677 y
C8 C7 C6 121.0(7) . 2_677 y
C7 C8 C12 121.7(7) . . y
C10 C9 C13 121.9(6) . . y
C10 C9 Rh1 74.1(4) . . n
C13 C9 Rh1 108.9(4) . . n
C9 C10 C11 122.6(6) . . y
C9 C10 Rh1 76.4(4) . . n
C11 C10 Rh1 106.4(4) . . n
C5 C11 C12 120.6(6) . 2_677 y
C5 C11 C10 121.6(6) . . y
C12 C11 C10 117.8(6) 2_677 . y
C8 C12 C11 116.7(6) . 2_677 y
C8 C12 C13 123.9(6) . . y
C11 C12 C13 119.4(6) 2_677 . y
C13 C13 C12 120.9(7) 2_677 . y
C13 C13 C9 117.3(7) 2_677 . y
C12 C13 C9 121.8(6) . . y

loop_
_geom_bond_atom_site_label_1
_geom_bond_atom_site_label_2
_geom_bond_distance
_geom_bond_site_symmetry_2
_geom_bond_publ_flag
Rh1 O4 2.021(5) . y
Rh1 O2 2.028(5) . y
Rh1 O3 2.030(4) . y
Rh1 O1 2.039(4) . y
Rh1 Rh1 2.4265(10) 2_667 y
Rh1 C10 2.573(6) . y
Rh1 C9 2.601(6) . y
O1 C1 1.245(8) . n
O2 C2 1.252(8) 2_667 n
O3 C1 1.267(8) 2_667 n
O4 C2 1.262(8) . n
C1 O3 1.267(8) 2_667 n
C1 C3 1.523(9) . n
C2 O2 1.252(8) 2_667 n
C2 C4 1.519(10) . n
C3 F3 1.280(15) . n
C3 F1 1.303(14) . n
C3 F2 1.464(15) . n
C3 F2X 1.305(14) . n
C3 F1X 1.346(13) . n
C3 F3X 1.369(14) . n
C3 F2Y 1.27(2) . n
C3 F3Y 1.302(15) . n
C3 F1Y 1.43(2) . n
C4 F4 1.299(11) . n
C4 F6 1.316(11) . n
C4 F5 1.404(11) . n
C4 F5X 1.271(12) . n
C4 F4X 1.373(12) . n
C4 F6X 1.377(11) . n
C5 C6 1.369(11) . y
C5 C11 1.403(10) . y
C6 C7 1.406(11) 2_677 y
C7 C8 1.362(11) . y
C7 C6 1.406(11) 2_677 y
C8 C12 1.416(9) . y
C9 C10 1.318(10) . y
C9 C13 1.451(9) . y
C10 C11 1.440(9) . y
C11 C12 1.417(9) 2_677 y
C12 C11 1.417(9) 2_677 y
C12 C13 1.440(10) . y
C13 C13 1.409(12) 2_677 y
